data_4307291
loop_
_publ_author_name
'Crystal A. Merrill'
'Anthony K. Cheetham'

_publ_section_title
;
Inorganic-Organic Framework Structures; M(II) Ethylenediphosphonates (M =
Co, Ni, Mn) and a Mn(II) Ethylenediphosphonato-phenanthroline
;
_journal_name_full 'Inorganic Chemistry'
_journal_page_first 278
_journal_page_last 284
_journal_paper_doi 10.1021/ic0618302
_journal_volume 46
_journal_year 2007
_chemical_formula_moiety 'C2 H6 Mn O6 P2'
_chemical_formula_sum 'C2 H6 Mn O6 P2'
_chemical_formula_weight 242.95
_chemical_name_systematic
; 
 ? 
;
_space_group_IT_number 2
_symmetry_cell_setting triclinic
_symmetry_space_group_name_Hall '-P 1'
_symmetry_space_group_name_H-M 'P -1'
_atom_sites_solution_hydrogens geom
_atom_sites_solution_primary direct
_atom_sites_solution_secondary difmap
_audit_creation_method SHELXL-97
_cell_angle_alpha 82.986(12)
_cell_angle_beta 75.565(12)
_cell_angle_gamma 80.582(12)
_cell_formula_units_Z 2
_cell_length_a 5.498(5)
_cell_length_b 7.715(6)
_cell_length_c 8.093(7)
_cell_measurement_reflns_used 756
_cell_measurement_temperature 298(2)
_cell_measurement_theta_max 28.24
_cell_measurement_theta_min 2.61
_cell_volume 326.8(5)
_computing_cell_refinement 'Bruker SMART'
_computing_data_collection 'Bruker SMART'
_computing_data_reduction 'Bruker SAINT'
_computing_molecular_graphics 'Crystal Impact Diamond 3.0b'
_computing_structure_refinement 'Bruker SHELXL-97 (Sheldrick, 1997)'
_computing_structure_solution 'Bruker SHELXS-97 (Sheldrick, 1997)'
_diffrn_ambient_temperature 298(2)
_diffrn_measured_fraction_theta_full 0.887
_diffrn_measured_fraction_theta_max 0.887
_diffrn_measurement_device_type 'Bruker P4 CCD area detector'
_diffrn_measurement_method '\w scans'
_diffrn_radiation_monochromator graphite
_diffrn_radiation_source 'fine-focus sealed tube'
_diffrn_radiation_type MoK\a
_diffrn_radiation_wavelength 0.71073
_diffrn_reflns_av_R_equivalents 0.0216
_diffrn_reflns_av_sigmaI/netI 0.0289
_diffrn_reflns_limit_h_max 7
_diffrn_reflns_limit_h_min -6
_diffrn_reflns_limit_k_max 9
_diffrn_reflns_limit_k_min -9
_diffrn_reflns_limit_l_max 10
_diffrn_reflns_limit_l_min -10
_diffrn_reflns_number 2719
_diffrn_reflns_theta_full 28.24
_diffrn_reflns_theta_max 28.24
_diffrn_reflns_theta_min 2.61
_exptl_absorpt_coefficient_mu 2.486
_exptl_absorpt_correction_type empirical
_exptl_absorpt_process_details 'Sheldrick, G. M. SADABS User Guide; Univ Gottingen: Gottingen, Germany, 1995'
_exptl_crystal_colour colorless
_exptl_crystal_density_diffrn 2.469
_exptl_crystal_density_meas ?
_exptl_crystal_density_method .
_exptl_crystal_F_000 242
_exptl_crystal_size_max .400
_exptl_crystal_size_mid .250
_exptl_crystal_size_min .200
_refine_diff_density_max 0.645
_refine_diff_density_min -0.584
_refine_diff_density_rms 0.107
_refine_ls_extinction_coef 0.224(10)
_refine_ls_extinction_expression Fc^*^=kFc[1+0.001xFc^2^\l^3^/sin(2\q)]^-1/4^
_refine_ls_extinction_method SHELXL
_refine_ls_goodness_of_fit_ref 1.117
_refine_ls_hydrogen_treatment mixed
_refine_ls_matrix_type full
_refine_ls_number_parameters 125
_refine_ls_number_reflns 1436
_refine_ls_number_restraints 0
_refine_ls_restrained_S_all 1.117
_refine_ls_R_factor_all 0.0259
_refine_ls_R_factor_gt 0.0251
_refine_ls_shift/su_max 0.000
_refine_ls_shift/su_mean 0.000
_refine_ls_structure_factor_coef Fsqd
_refine_ls_weighting_details 'calc w=1/[\s^2^(Fo^2^)+(0.0333P)^2^+0.3142P] where P=(Fo^2^+2Fc^2^)/3'
_refine_ls_weighting_scheme calc
_refine_ls_wR_factor_gt 0.0666
_refine_ls_wR_factor_ref 0.0671
_reflns_number_gt 1385
_reflns_number_total 1436
_reflns_threshold_expression >2sigma(I)
_cod_data_source_file ic0618302si20061027_124043.cif
_cod_data_source_block sadm
_cod_depositor_comments
;
The following automatic conversions were performed:
'_symmetry_cell_setting' value 'Triclinic' changed to 'triclinic'
according to '/home/saulius/struct/CIF-dictionaries/cif_core.dic'
dictionary named 'cif_core.dic' version 2.4.1 from 2010-06-29.

Automatic conversion script
Id: cif_fix_enum 1527 2010-12-29 10:47:43Z saulius 
;
_cod_original_cell_volume 326.7(5)
_cod_original_sg_symbol_H-M 'P -1 '
_cod_database_code 4307291

loop_
_symmetry_equiv_pos_as_xyz
'x, y, z'
'-x, -y, -z'

loop_
_atom_site_label
_atom_site_type_symbol
_atom_site_fract_x
_atom_site_fract_y
_atom_site_fract_z
_atom_site_U_iso_or_equiv
_atom_site_adp_type
_atom_site_occupancy
_atom_site_symmetry_multiplicity
_atom_site_calc_flag
_atom_site_refinement_flags
_atom_site_disorder_assembly
_atom_site_disorder_group
Mn1 Mn 1.20345(6) 0.79631(4) -0.00752(4) 0.01111(15) Uani 1 1 d . . .
P2 P 0.63235(10) 0.58785(7) 0.22428(6) 0.01006(16) Uani 1 1 d . . .
C2 C 0.5936(4) 0.5624(3) 0.4531(3) 0.0135(4) Uani 1 1 d . . .
H1C H 0.750(6) 0.529(4) 0.474(4) 0.029(8) Uiso 1 1 d . . .
H2C H 0.540(6) 0.677(4) 0.491(4) 0.027(8) Uiso 1 1 d . . .
O21 O 0.7810(3) 0.4195(2) 0.1523(2) 0.0155(3) Uani 1 1 d . . .
O22 O 0.3863(3) 0.6556(2) 0.1756(2) 0.0163(3) Uani 1 1 d . . .
O23 O 0.8150(3) 0.7364(2) 0.1663(2) 0.0158(3) Uani 1 1 d . . .
H23 H 0.726(6) 0.822(5) 0.181(4) 0.026(8) Uiso 1 1 d . . .
P3 P 1.24166(9) 1.08762(7) 0.25207(6) 0.00984(16) Uani 1 1 d . . .
C3 C 1.1420(4) 0.9757(3) 0.4607(3) 0.0158(4) Uani 1 1 d . . .
H3C H 1.243(6) 0.999(4) 0.531(4) 0.025(8) Uiso 1 1 d . . .
H4C H 1.174(6) 0.850(5) 0.444(4) 0.029(8) Uiso 1 1 d . . .
O31 O 1.0906(3) 1.03686(19) 0.13552(18) 0.0120(3) Uani 1 1 d . . .
O32 O 1.1737(3) 1.2897(2) 0.2754(2) 0.0205(4) Uani 1 1 d . . .
O33 O 1.5281(3) 1.0498(2) 0.1908(2) 0.0141(3) Uani 1 1 d . . .
H32 H 1.060(7) 1.331(5) 0.233(5) 0.034(9) Uiso 1 1 d . . .

loop_
_atom_site_aniso_label
_atom_site_aniso_U_11
_atom_site_aniso_U_22
_atom_site_aniso_U_33
_atom_site_aniso_U_23
_atom_site_aniso_U_13
_atom_site_aniso_U_12
Mn1 0.0111(2) 0.0105(2) 0.0117(2) -0.00065(12) -0.00283(12) -0.00149(12)
P2 0.0104(3) 0.0096(3) 0.0094(3) 0.00033(18) -0.00164(18) -0.00119(18)
C2 0.0154(10) 0.0152(10) 0.0105(9) -0.0010(8) -0.0038(8) -0.0024(8)
O21 0.0170(7) 0.0125(7) 0.0170(8) -0.0047(6) -0.0038(6) 0.0007(6)
O22 0.0141(8) 0.0166(7) 0.0184(8) 0.0009(6) -0.0061(6) -0.0008(6)
O23 0.0122(7) 0.0112(7) 0.0211(8) 0.0005(6) 0.0011(6) -0.0025(6)
P3 0.0086(3) 0.0111(3) 0.0095(3) -0.00115(19) -0.00124(19) -0.00159(19)
C3 0.0119(11) 0.0219(11) 0.0106(9) 0.0019(8) 0.0001(8) -0.0007(8)
O31 0.0121(7) 0.0125(7) 0.0121(7) -0.0021(5) -0.0030(5) -0.0021(5)
O32 0.0217(9) 0.0136(8) 0.0302(9) -0.0062(7) -0.0141(7) 0.0014(6)
O33 0.0089(7) 0.0150(7) 0.0172(7) -0.0003(6) -0.0005(6) -0.0029(6)

loop_
_atom_type_symbol
_atom_type_description
_atom_type_scat_dispersion_real
_atom_type_scat_dispersion_imag
_atom_type_scat_source
C C 0.0033 0.0016 'International Tables Vol C Tables 4.2.6.8 and 6.1.1.4'
H H 0.0000 0.0000 'International Tables Vol C Tables 4.2.6.8 and 6.1.1.4'
O O 0.0106 0.0060 'International Tables Vol C Tables 4.2.6.8 and 6.1.1.4'
P P 0.1023 0.0942 'International Tables Vol C Tables 4.2.6.8 and 6.1.1.4'
Mn Mn 0.3368 0.7283 'International Tables Vol C Tables 4.2.6.8 and 6.1.1.4'

loop_
_geom_angle_atom_site_label_1
_geom_angle_atom_site_label_2
_geom_angle_atom_site_label_3
_geom_angle
_geom_angle_site_symmetry_1
_geom_angle_site_symmetry_3
_geom_angle_publ_flag
O22 Mn1 O21 96.97(8) 1_655 2_765 ?
O22 Mn1 O33 108.82(8) 1_655 2_875 ?
O21 Mn1 O33 100.20(8) 2_765 2_875 ?
O22 Mn1 O31 93.24(8) 1_655 . ?
O21 Mn1 O31 165.96(6) 2_765 . ?
O33 Mn1 O31 85.49(8) 2_875 . ?
O22 Mn1 O31 162.79(6) 1_655 2_775 ?
O21 Mn1 O31 91.56(7) 2_765 2_775 ?
O33 Mn1 O31 84.17(8) 2_875 2_775 ?
O31 Mn1 O31 76.16(7) . 2_775 ?
O22 Mn1 O23 89.58(8) 1_655 . ?
O21 Mn1 O23 90.59(7) 2_765 . ?
O33 Mn1 O23 157.13(6) 2_875 . ?
O31 Mn1 O23 79.86(7) . . ?
O31 Mn1 O23 75.37(8) 2_775 . ?
O22 P2 O21 117.78(10) . . ?
O22 P2 O23 108.71(10) . . ?
O21 P2 O23 106.88(11) . . ?
O22 P2 C2 111.65(10) . . ?
O21 P2 C2 108.16(10) . . ?
O23 P2 C2 102.47(10) . . ?
C2 C2 P2 114.3(2) 2_666 . ?
P2 O21 Mn1 147.73(10) . 2_765 ?
P2 O22 Mn1 147.30(10) . 1_455 ?
P2 O23 Mn1 143.40(10) . . ?
O33 P3 O31 115.54(10) . . ?
O33 P3 O32 107.07(9) . . ?
O31 P3 O32 109.76(9) . . ?
O33 P3 C3 109.73(9) . . ?
O31 P3 C3 108.05(11) . . ?
O32 P3 C3 106.32(11) . . ?
C3 C3 P3 112.5(2) 2_776 . ?
P3 O31 Mn1 123.64(9) . . ?
P3 O31 Mn1 130.30(9) . 2_775 ?
Mn1 O31 Mn1 103.84(7) . 2_775 ?
P3 O33 Mn1 130.40(9) . 2_875 ?

loop_
_geom_bond_atom_site_label_1
_geom_bond_atom_site_label_2
_geom_bond_distance
_geom_bond_site_symmetry_2
_geom_bond_publ_flag
Mn1 O22 2.0922(19) 1_655 ?
Mn1 O21 2.129(2) 2_765 ?
Mn1 O33 2.1996(19) 2_875 ?
Mn1 O31 2.227(2) . ?
Mn1 O31 2.2742(18) 2_775 ?
Mn1 O23 2.328(2) . ?
P2 O22 1.4975(18) . ?
P2 O21 1.5144(18) . ?
P2 O23 1.5974(19) . ?
P2 C2 1.800(3) . ?
C2 C2 1.523(4) 2_666 ?
O21 Mn1 2.129(2) 2_765 ?
O22 Mn1 2.0922(19) 1_455 ?
P3 O33 1.5189(19) . ?
P3 O31 1.5230(17) . ?
P3 O32 1.566(2) . ?
P3 C3 1.799(2) . ?
C3 C3 1.535(4) 2_776 ?
O31 Mn1 2.2742(18) 2_775 ?
O33 Mn1 2.1996(19) 2_875 ?
